data_4302315
loop_
_publ_author_name
'Costes, Jean-Pierre'
'Yamaguchi, Tomoka'
'Kojima, Masaaki'
'Vendier, Laure'

_publ_section_title
;
 Experimental Evidence for the Participation of 5d Gd^III^ Orbitals in the
 Magnetic Interaction in Ni--Gd Complexes
;
_journal_coden_ASTM INOCAJ
_journal_issue 12
_journal_name_full 'Inorganic Chemistry'
_journal_page_first 5555
_journal_page_last 5561
_journal_paper_doi 10.1021/ic900142h
_journal_volume 48
_journal_year 2009
_chemical_compound_source 'synthesis as described'
_chemical_formula_moiety 'C42 H54 Gd N4 Ni2 O11, 3(C F3 O3 S), 2(C H2 Cl2)'
_chemical_formula_sum 'C47 H58 Cl4 F9 Gd N4 Ni2 O20 S3'
_chemical_formula_weight 1682.62
_space_group_IT_number 14
_symmetry_cell_setting monoclinic
_symmetry_Int_Tables_number 14
_symmetry_space_group_name_Hall '-P 2ybc'
_symmetry_space_group_name_H-M 'P 1 21/c 1'
_atom_sites_solution_hydrogens geom
_atom_sites_solution_primary direct
_atom_sites_solution_secondary difmap
_cell_angle_alpha 90
_cell_angle_beta 104.645(2)
_cell_angle_gamma 90
_cell_formula_units_Z 4
_cell_length_a 16.8541(3)
_cell_length_b 16.2088(3)
_cell_length_c 24.2499(5)
_cell_measurement_reflns_used 22224
_cell_measurement_temperature 180
_cell_measurement_theta_max 32.1098
_cell_measurement_theta_min 2.5059
_cell_measurement_wavelength 0.71073
_cell_volume 6409.5(2)
_computing_cell_refinement 'CrysAlis RED, Oxford Diffraction Ltd.'
_computing_data_collection 'CrysAlis CCD, Oxford Diffraction Ltd.'
_computing_data_reduction 'CrysAlis RED, Oxford Diffraction Ltd.'
_computing_molecular_graphics 'Ortep-3 for Windows (Farrugia, 1997)'
_computing_publication_material 'WinGX publication routines (Farrugia, 1999)'
_computing_structure_refinement 'SHELXL-97 (Sheldrick, 1997)'
_computing_structure_solution 'SIR92 (Giacovazzo et al, 1993)'
_diffrn_ambient_temperature 180
_diffrn_measured_fraction_theta_full 0.998
_diffrn_measured_fraction_theta_max 0.998
_diffrn_measurement_device_type 'Oxford-Diffraction XCALIBUR'
_diffrn_measurement_method \w-\f
_diffrn_orient_matrix_UB_11 -0.0208749493
_diffrn_orient_matrix_UB_12 -0.013613937
_diffrn_orient_matrix_UB_13 0.0203385142
_diffrn_orient_matrix_UB_21 0.0374737076
_diffrn_orient_matrix_UB_22 0.0003425005
_diffrn_orient_matrix_UB_23 0.0214057994
_diffrn_orient_matrix_UB_31 -0.0071516152
_diffrn_orient_matrix_UB_32 0.0415779555
_diffrn_orient_matrix_UB_33 0.0064632069
_diffrn_radiation_monochromator graphite
_diffrn_radiation_source 'fine-focus sealed tube'
_diffrn_radiation_type MoK\a
_diffrn_radiation_wavelength 0.71073
_diffrn_reflns_av_R_equivalents 0.0437
_diffrn_reflns_av_unetI/netI 0.0549
_diffrn_reflns_limit_h_max 21
_diffrn_reflns_limit_h_min -21
_diffrn_reflns_limit_k_max 20
_diffrn_reflns_limit_k_min -16
_diffrn_reflns_limit_l_max 30
_diffrn_reflns_limit_l_min -29
_diffrn_reflns_number 49443
_diffrn_reflns_theta_full 26.37
_diffrn_reflns_theta_max 26.37
_diffrn_reflns_theta_min 2.66
_diffrn_standards_decay_% 0
_diffrn_standards_interval_count 0
_diffrn_standards_interval_time 0
_diffrn_standards_number 0
_exptl_absorpt_coefficient_mu 1.967
_exptl_absorpt_correction_T_max 0.848
_exptl_absorpt_correction_T_min 0.553
_exptl_absorpt_correction_type multi-scan
_exptl_absorpt_process_details
;
        CrysAlis RED, Oxford Diffraction Ltd.,
        Version 1.171.31.5 (release 28-08-2006 CrysAlis171 .NET)
        (compiled Aug 28 2006,13:05:05)
        Empirical absorption correction using spherical harmonics,
 implemented in SCALE3 ABSPACK scaling algorithm.
;
_exptl_crystal_colour green
_exptl_crystal_density_diffrn 1.744
_exptl_crystal_density_method 'not measured'
_exptl_crystal_description plate
_exptl_crystal_F_000 3380
_exptl_crystal_size_max 0.35
_exptl_crystal_size_mid 0.22
_exptl_crystal_size_min 0.08
_refine_diff_density_max 1.367
_refine_diff_density_min -0.752
_refine_diff_density_rms 0.106
_refine_ls_extinction_method none
_refine_ls_goodness_of_fit_ref 1.075
_refine_ls_hydrogen_treatment mixed
_refine_ls_matrix_type full
_refine_ls_number_parameters 831
_refine_ls_number_reflns 13089
_refine_ls_number_restraints 8
_refine_ls_restrained_S_all 1.075
_refine_ls_R_factor_all 0.0643
_refine_ls_R_factor_gt 0.0325
_refine_ls_shift/su_max 0.001
_refine_ls_shift/su_mean 0
_refine_ls_structure_factor_coef Fsqd
_refine_ls_weighting_details 'calc w=1/[\s^2^(Fo^2^)+(0.0444P)^2^+0.0000P] where P=(Fo^2^+2Fc^2^)/3'
_refine_ls_weighting_scheme calc
_refine_ls_wR_factor_gt 0.0747
_refine_ls_wR_factor_ref 0.0895
_reflns_number_gt 9010
_reflns_number_total 13089
_reflns_threshold_expression >2\s(I)
_cod_duplicate_entry 4338579
_cod_data_source_file ic900142h_si_001_2.cif
_cod_data_source_block complex1
_cod_database_code 4302315

loop_
_symmetry_equiv_pos_as_xyz
'x, y, z'
'-x, y+1/2, -z+1/2'
'-x, -y, -z'
'x, -y-1/2, z-1/2'

loop_
_atom_site_label
_atom_site_type_symbol
_atom_site_fract_x
_atom_site_fract_y
_atom_site_fract_z
_atom_site_U_iso_or_equiv
_atom_site_adp_type
_atom_site_occupancy
_atom_site_symmetry_multiplicity
_atom_site_calc_flag
_atom_site_refinement_flags
_atom_site_disorder_assembly
_atom_site_disorder_group
C1 C 0.5730(2) 0.3643(2) 0.10191(15) 0.0178(8) Uani 1 1 d . . .
C2 C 0.6586(2) 0.3718(2) 0.11727(15) 0.0198(8) Uani 1 1 d . . .
C3 C 0.6971(3) 0.4445(2) 0.11098(16) 0.0253(9) Uani 1 1 d . . .
H3 H 0.754 0.4478 0.121 0.03 Uiso 1 1 calc R . .
C4 C 0.6504(3) 0.5125(2) 0.08968(17) 0.0292(10) Uani 1 1 d . . .
H4 H 0.6761 0.562 0.0852 0.035 Uiso 1 1 calc R . .
C5 C 0.5673(3) 0.5080(2) 0.07523(17) 0.0272(10) Uani 1 1 d . . .
H5 H 0.5367 0.5548 0.0616 0.033 Uiso 1 1 calc R . .
C6 C 0.5266(2) 0.4337(2) 0.08055(16) 0.0207(9) Uani 1 1 d . . .
C7 C 0.7851(2) 0.2971(3) 0.1408(2) 0.0373(11) Uani 1 1 d . . .
H7A H 0.7946 0.3195 0.1064 0.056 Uiso 1 1 calc R . .
H7B H 0.8041 0.2411 0.1454 0.056 Uiso 1 1 calc R . .
H7C H 0.8143 0.3293 0.1728 0.056 Uiso 1 1 calc R . .
C8 C 0.4382(2) 0.4348(2) 0.06046(16) 0.0222(9) Uani 1 1 d . . .
H8 H 0.4149 0.485 0.0463 0.027 Uiso 1 1 calc R . .
C9 C 0.3032(2) 0.3923(3) 0.02900(17) 0.0280(10) Uani 1 1 d . . .
H9A H 0.2933 0.3683 -0.0088 0.034 Uiso 1 1 calc R . .
H9B H 0.2966 0.4515 0.0244 0.034 Uiso 1 1 calc R . .
C10 C 0.2375(2) 0.3601(2) 0.05723(17) 0.0255(9) Uani 1 1 d . . .
C11 C 0.2389(2) 0.2653(2) 0.05785(17) 0.0270(10) Uani 1 1 d . . .
H11A H 0.1893 0.245 0.0666 0.032 Uiso 1 1 calc R . .
H11B H 0.2395 0.2453 0.0203 0.032 Uiso 1 1 calc R . .
C12 C 0.1540(3) 0.3860(3) 0.01916(19) 0.0376(11) Uani 1 1 d . . .
H12A H 0.1462 0.361 -0.0177 0.056 Uiso 1 1 calc R . .
H12B H 0.1522 0.445 0.0152 0.056 Uiso 1 1 calc R . .
H12C H 0.1112 0.3683 0.0362 0.056 Uiso 1 1 calc R . .
C13 C 0.2484(3) 0.3961(3) 0.11629(19) 0.0369(11) Uani 1 1 d . . .
H13A H 0.2049 0.3772 0.1321 0.055 Uiso 1 1 calc R . .
H13B H 0.2471 0.4552 0.114 0.055 Uiso 1 1 calc R . .
H13C H 0.3002 0.3786 0.1402 0.055 Uiso 1 1 calc R . .
C14 C 0.2957(2) 0.1931(2) 0.14156(17) 0.0243(9) Uani 1 1 d . . .
H14 H 0.2405 0.1873 0.1407 0.029 Uiso 1 1 calc R . .
C15 C 0.3521(2) 0.1565(2) 0.18930(17) 0.0218(9) Uani 1 1 d . . .
C16 C 0.3189(3) 0.1229(2) 0.23206(18) 0.0275(10) Uani 1 1 d . . .
H16 H 0.2624 0.1237 0.2273 0.033 Uiso 1 1 calc R . .
C17 C 0.3677(3) 0.0891(3) 0.28022(18) 0.0302(10) Uani 1 1 d . . .
H17 H 0.3446 0.0681 0.3083 0.036 Uiso 1 1 calc R . .
C18 C 0.4523(3) 0.0860(2) 0.28744(18) 0.0275(10) Uani 1 1 d . . .
H18 H 0.4858 0.0631 0.3203 0.033 Uiso 1 1 calc R . .
C19 C 0.4862(2) 0.1170(2) 0.24579(16) 0.0202(9) Uani 1 1 d . . .
C20 C 0.4371(2) 0.1537(2) 0.19621(16) 0.0188(8) Uani 1 1 d . . .
C21 C 0.6210(3) 0.0791(3) 0.29792(16) 0.0305(10) Uani 1 1 d . . .
H21A H 0.6125 0.1037 0.3319 0.046 Uiso 1 1 calc R . .
H21B H 0.6774 0.0856 0.2972 0.046 Uiso 1 1 calc R . .
H21C H 0.6079 0.0214 0.2974 0.046 Uiso 1 1 calc R . .
C22 C 0.7537(2) 0.2678(2) 0.26696(17) 0.0240(9) Uani 1 1 d . . .
C23 C 0.8313(3) 0.2860(3) 0.29914(18) 0.0289(10) Uani 1 1 d . . .
C24 C 0.8458(3) 0.3632(3) 0.3269(2) 0.0414(12) Uani 1 1 d . . .
H24 H 0.8983 0.376 0.3483 0.05 Uiso 1 1 calc R . .
C25 C 0.7842(3) 0.4192(3) 0.3230(2) 0.0471(13) Uani 1 1 d . . .
H25 H 0.7948 0.4699 0.3413 0.057 Uiso 1 1 calc R . .
C26 C 0.7054(3) 0.3999(3) 0.29141(19) 0.0338(11) Uani 1 1 d . . .
H26 H 0.6628 0.4374 0.2888 0.041 Uiso 1 1 calc R . .
C27 C 0.6908(2) 0.3255(2) 0.26422(16) 0.0238(9) Uani 1 1 d . . .
C28 C 0.5462(3) 0.3517(3) 0.23387(18) 0.0304(10) Uani 1 1 d . . .
H28A H 0.5469 0.3629 0.2728 0.046 Uiso 1 1 calc R . .
H28B H 0.4961 0.3242 0.2155 0.046 Uiso 1 1 calc R . .
H28C H 0.5501 0.4027 0.2145 0.046 Uiso 1 1 calc R . .
C29 C 0.9004(3) 0.2305(3) 0.30750(18) 0.0318(10) Uani 1 1 d . . .
H29 H 0.9502 0.251 0.3291 0.038 Uiso 1 1 calc R . .
C30 C 0.9819(2) 0.1151(3) 0.3033(2) 0.0327(10) Uani 1 1 d . . .
H30A H 1.0205 0.1485 0.3308 0.039 Uiso 1 1 calc R . .
H30B H 1.0019 0.1112 0.2693 0.039 Uiso 1 1 calc R . .
C31 C 0.9795(2) 0.0283(3) 0.32804(19) 0.0311(10) Uani 1 1 d . . .
C32 C 0.9345(2) -0.0317(3) 0.2831(2) 0.0342(11) Uani 1 1 d . . .
H32A H 0.9613 -0.0318 0.252 0.041 Uiso 1 1 calc R . .
H32B H 0.9404 -0.0866 0.2995 0.041 Uiso 1 1 calc R . .
C33 C 1.0682(3) -0.0013(3) 0.3467(2) 0.0477(13) Uani 1 1 d . . .
H33A H 1.0695 -0.057 0.3604 0.072 Uiso 1 1 calc R . .
H33B H 1.0986 0.0337 0.3766 0.072 Uiso 1 1 calc R . .
H33C H 1.0923 0.0007 0.3148 0.072 Uiso 1 1 calc R . .
C34 C 0.9421(3) 0.0299(3) 0.37926(19) 0.0465(13) Uani 1 1 d . . .
H34A H 0.8855 0.0458 0.3669 0.07 Uiso 1 1 calc R . .
H34B H 0.9712 0.0689 0.4068 0.07 Uiso 1 1 calc R . .
H34C H 0.946 -0.024 0.3962 0.07 Uiso 1 1 calc R . .
C35 C 0.8007(2) -0.0798(2) 0.25008(17) 0.0244(9) Uani 1 1 d . . .
H35 H 0.8249 -0.1291 0.2654 0.029 Uiso 1 1 calc R . .
C36 C 0.7153(2) -0.0842(2) 0.21857(16) 0.0223(9) Uani 1 1 d . . .
C37 C 0.6803(3) -0.1635(2) 0.21140(19) 0.0301(10) Uani 1 1 d . . .
H37 H 0.7101 -0.208 0.2303 0.036 Uiso 1 1 calc R . .
C38 C 0.6037(3) -0.1764(3) 0.1773(2) 0.0372(11) Uani 1 1 d . . .
H38 H 0.5812 -0.2291 0.1732 0.045 Uiso 1 1 calc R . .
C39 C 0.5596(2) -0.1100(2) 0.14882(19) 0.0293(10) Uani 1 1 d . . .
H39 H 0.5078 -0.1185 0.1248 0.035 Uiso 1 1 calc R . .
C40 C 0.5916(2) -0.0327(2) 0.15577(16) 0.0210(9) Uani 1 1 d . . .
C41 C 0.6701(2) -0.0172(2) 0.19048(16) 0.0173(8) Uani 1 1 d . . .
C42 C 0.4799(3) 0.0242(3) 0.0855(2) 0.0388(12) Uani 1 1 d . . .
H42A H 0.4919 -0.0139 0.0584 0.058 Uiso 1 1 calc R . .
H42B H 0.4616 0.0755 0.0669 0.058 Uiso 1 1 calc R . .
H42C H 0.4377 0.0016 0.1013 0.058 Uiso 1 1 calc R . .
C43 C 0.8865(4) 0.2220(4) 0.5122(2) 0.0669(17) Uani 1 1 d . . .
H43A H 0.8348 0.2514 0.5062 0.08 Uiso 1 1 calc R . .
H43B H 0.919 0.2349 0.5503 0.08 Uiso 1 1 calc R . .
C44 C 0.6443(3) 0.2660(3) 0.40546(19) 0.0321(10) Uani 1 1 d . . .
C45 C 0.7811(3) 0.5145(4) 0.4924(2) 0.0507(14) Uani 1 1 d . . .
C46 C 0.0481(3) 0.3870(4) 0.6303(3) 0.0550(15) Uani 1 1 d . . .
C47 C 0.1606(3) 0.2818(3) 0.3537(2) 0.0506(14) Uani 1 1 d . . .
H47A H 0.1259 0.2813 0.3151 0.061 Uiso 1 1 calc R . .
H47B H 0.1974 0.3286 0.3573 0.061 Uiso 1 1 calc R . .
N1 N 0.31077(19) 0.23262(19) 0.10001(14) 0.0216(7) Uani 1 1 d . . .
N2 N 0.38805(19) 0.37506(19) 0.05972(13) 0.0215(7) Uani 1 1 d . . .
N3 N 0.84655(19) -0.0154(2) 0.25912(14) 0.0247(8) Uani 1 1 d . . .
N4 N 0.9017(2) 0.1569(2) 0.28885(14) 0.0263(8) Uani 1 1 d . . .
O1 O 0.54090(15) 0.29061(15) 0.10915(11) 0.0201(6) Uani 1 1 d . . .
O2 O 0.47383(15) 0.18583(15) 0.15862(10) 0.0201(6) Uani 1 1 d . . .
O3 O 0.73452(15) 0.19729(15) 0.23785(11) 0.0206(6) Uani 1 1 d . . .
O4 O 0.69701(15) 0.05983(15) 0.19472(11) 0.0204(6) Uani 1 1 d . . .
O5 O 0.56932(15) 0.11861(16) 0.24895(10) 0.0225(6) Uani 1 1 d . . .
O6 O 0.69897(16) 0.29940(16) 0.13774(11) 0.0230(6) Uani 1 1 d . . .
O7 O 0.61470(16) 0.29977(16) 0.23194(11) 0.0237(6) Uani 1 1 d . . .
O8 O 0.55261(15) 0.03791(16) 0.13044(11) 0.0243(6) Uani 1 1 d . . .
O9 O 0.6417(2) 0.15201(18) 0.07870(12) 0.0316(7) Uani 1 1 d D . .
H91 H 0.645(3) 0.1084(16) 0.0603(16) 0.038 Uiso 1 1 d D . .
H92 H 0.646(3) 0.182(2) 0.0511(13) 0.038 Uiso 1 1 d D . .
O10 O 0.42371(17) 0.20791(16) 0.01953(11) 0.0302(7) Uani 1 1 d D . .
H101 H 0.45 0.2212 -0.0044 0.036 Uiso 1 1 d D . .
H102 H 0.4365 0.1602 0.0315 0.036 Uiso 1 1 d D . .
O11 O 0.84844(19) 0.10446(19) 0.16800(13) 0.0364(8) Uani 1 1 d D . .
H111 H 0.8924(16) 0.128(2) 0.1649(17) 0.044 Uiso 1 1 d D . .
H112 H 0.838(2) 0.0665(19) 0.1430(14) 0.044 Uiso 1 1 d D . .
O12 O 0.6135(2) 0.12507(18) 0.43981(14) 0.0486(9) Uani 1 1 d . . .
O13 O 0.5315(2) 0.2395(2) 0.45595(14) 0.0538(10) Uani 1 1 d . . .
O14 O 0.67237(19) 0.22869(18) 0.50958(12) 0.0375(8) Uani 1 1 d . . .
O15 O 0.65467(19) 0.49450(18) 0.53140(13) 0.0400(8) Uani 1 1 d . . .
O16 O 0.71289(17) 0.63102(17) 0.53692(13) 0.0352(7) Uani 1 1 d . . .
O17 O 0.78551(19) 0.52369(18) 0.59878(13) 0.0401(8) Uani 1 1 d . . .
O18 O 0.0608(3) 0.2300(2) 0.62032(17) 0.0696(12) Uani 1 1 d . . .
O19 O 0.1153(2) 0.2890(3) 0.71205(17) 0.0764(13) Uani 1 1 d . . .
O20 O -0.0310(2) 0.2823(2) 0.67360(18) 0.0604(11) Uani 1 1 d . . .
F1 F 0.59253(17) 0.25650(17) 0.35373(10) 0.0448(7) Uani 1 1 d . . .
F2 F 0.71763(16) 0.24237(18) 0.40080(12) 0.0529(8) Uani 1 1 d . . .
F3 F 0.64718(19) 0.34623(16) 0.41598(13) 0.0561(8) Uani 1 1 d . . .
F4 F 0.7350(2) 0.5300(2) 0.44043(12) 0.0709(10) Uani 1 1 d . . .
F5 F 0.7994(2) 0.4363(2) 0.49598(15) 0.0795(11) Uani 1 1 d . . .
F6 F 0.8498(2) 0.5572(2) 0.49908(15) 0.0792(11) Uani 1 1 d . . .
F7 F 0.0414(2) 0.4461(2) 0.66697(19) 0.0938(13) Uani 1 1 d . . .
F8 F 0.1160(2) 0.4019(2) 0.61471(16) 0.0775(11) Uani 1 1 d . . .
F9 F -0.0145(2) 0.3951(2) 0.58631(17) 0.0926(13) Uani 1 1 d . . .
S1 S 0.61151(7) 0.20770(7) 0.45850(5) 0.0304(3) Uani 1 1 d . . .
S2 S 0.72805(7) 0.54388(7) 0.54570(5) 0.0303(3) Uani 1 1 d . . .
S3 S 0.04857(7) 0.28575(7) 0.66342(5) 0.0351(3) Uani 1 1 d . . .
Ni1 Ni 0.42265(3) 0.26387(3) 0.09321(2) 0.01737(11) Uani 1 1 d . . .
Ni2 Ni 0.80690(3) 0.09917(3) 0.23771(2) 0.01969(12) Uani 1 1 d . . .
Gd1 Gd 0.614545(11) 0.179637(11) 0.165452(8) 0.01726(6) Uani 1 1 d . . .
Cl1 Cl 0.93775(15) 0.25491(15) 0.46293(9) 0.1173(8) Uani 1 1 d . . .
Cl2 Cl 0.86774(16) 0.11675(12) 0.50683(9) 0.1130(8) Uani 1 1 d . . .
Cl3 Cl 0.09928(9) 0.29215(11) 0.40220(6) 0.0663(4) Uani 1 1 d . . .
Cl4 Cl 0.21756(11) 0.19077(10) 0.36645(8) 0.0794(5) Uani 1 1 d . . .

loop_
_atom_site_aniso_label
_atom_site_aniso_U_11
_atom_site_aniso_U_22
_atom_site_aniso_U_33
_atom_site_aniso_U_23
_atom_site_aniso_U_13
_atom_site_aniso_U_12
C1 0.026(2) 0.018(2) 0.0104(18) -0.0005(16) 0.0063(16) -0.0034(17)
C2 0.025(2) 0.021(2) 0.0135(19) -0.0039(16) 0.0053(17) -0.0038(18)
C3 0.024(2) 0.029(2) 0.024(2) -0.0042(19) 0.0073(18) -0.0071(19)
C4 0.043(3) 0.021(2) 0.026(2) -0.0005(18) 0.014(2) -0.011(2)
C5 0.042(3) 0.018(2) 0.022(2) -0.0016(17) 0.010(2) -0.0027(19)
C6 0.030(2) 0.014(2) 0.017(2) 0.0005(16) 0.0044(18) 0.0005(17)
C7 0.020(2) 0.042(3) 0.053(3) 0.009(2) 0.013(2) 0.001(2)
C8 0.033(2) 0.018(2) 0.016(2) 0.0001(16) 0.0067(18) 0.0087(19)
C9 0.027(2) 0.026(2) 0.027(2) 0.0050(19) -0.0001(19) 0.0060(19)
C10 0.024(2) 0.024(2) 0.026(2) 0.0047(18) 0.0029(18) 0.0119(18)
C11 0.019(2) 0.032(2) 0.028(2) 0.0003(19) 0.0025(19) 0.0023(19)
C12 0.034(3) 0.035(3) 0.041(3) 0.002(2) 0.005(2) 0.011(2)
C13 0.031(3) 0.040(3) 0.039(3) -0.010(2) 0.008(2) 0.009(2)
C14 0.016(2) 0.024(2) 0.035(2) -0.0007(19) 0.0096(18) 0.0001(17)
C15 0.026(2) 0.0125(19) 0.027(2) 0.0015(17) 0.0068(18) 0.0030(17)
C16 0.022(2) 0.027(2) 0.037(3) 0.006(2) 0.013(2) -0.0014(18)
C17 0.036(3) 0.029(2) 0.029(2) 0.008(2) 0.015(2) -0.008(2)
C18 0.036(3) 0.022(2) 0.025(2) 0.0058(18) 0.008(2) -0.0003(19)
C19 0.024(2) 0.013(2) 0.023(2) -0.0002(16) 0.0064(18) 0.0010(17)
C20 0.023(2) 0.0158(19) 0.020(2) -0.0003(16) 0.0095(17) -0.0022(16)
C21 0.033(3) 0.036(3) 0.020(2) 0.0091(19) 0.0007(19) 0.012(2)
C22 0.025(2) 0.023(2) 0.022(2) 0.0019(18) 0.0037(18) -0.0043(18)
C23 0.024(2) 0.027(2) 0.030(2) -0.0036(19) -0.0029(19) -0.0026(19)
C24 0.033(3) 0.028(3) 0.053(3) -0.015(2) -0.008(2) -0.006(2)
C25 0.049(3) 0.027(3) 0.058(3) -0.014(2) 0.000(3) -0.002(2)
C26 0.033(3) 0.026(2) 0.039(3) -0.005(2) 0.003(2) 0.001(2)
C27 0.026(2) 0.024(2) 0.018(2) 0.0009(18) -0.0021(17) -0.0020(19)
C28 0.030(2) 0.030(2) 0.030(2) -0.004(2) 0.004(2) 0.007(2)
C29 0.026(2) 0.032(3) 0.031(3) -0.007(2) -0.005(2) -0.008(2)
C30 0.016(2) 0.034(3) 0.042(3) -0.001(2) -0.003(2) 0.0004(19)
C31 0.020(2) 0.031(2) 0.036(3) 0.004(2) -0.0052(19) -0.0027(19)
C32 0.023(2) 0.027(2) 0.048(3) 0.003(2) 0.001(2) 0.005(2)
C33 0.025(3) 0.051(3) 0.056(3) 0.003(3) -0.010(2) 0.008(2)
C34 0.039(3) 0.062(4) 0.034(3) 0.013(3) 0.001(2) 0.002(3)
C35 0.026(2) 0.021(2) 0.025(2) 0.0028(18) 0.0053(19) 0.0008(18)
C36 0.024(2) 0.019(2) 0.024(2) -0.0009(17) 0.0059(18) -0.0006(17)
C37 0.027(2) 0.019(2) 0.045(3) 0.0050(19) 0.009(2) -0.0008(18)
C38 0.034(3) 0.017(2) 0.058(3) 0.002(2) 0.007(2) -0.003(2)
C39 0.019(2) 0.023(2) 0.041(3) -0.004(2) -0.0004(19) -0.0044(18)
C40 0.020(2) 0.018(2) 0.025(2) 0.0009(17) 0.0045(17) -0.0017(17)
C41 0.0155(19) 0.016(2) 0.021(2) -0.0026(16) 0.0071(16) -0.0024(16)
C42 0.034(3) 0.028(3) 0.042(3) 0.003(2) -0.013(2) 0.002(2)
C43 0.074(4) 0.069(4) 0.059(4) -0.001(3) 0.020(3) -0.004(3)
C44 0.031(3) 0.028(2) 0.035(3) 0.000(2) 0.005(2) 0.003(2)
C45 0.041(3) 0.059(4) 0.051(3) -0.003(3) 0.011(3) 0.000(3)
C46 0.029(3) 0.057(4) 0.079(4) 0.009(3) 0.014(3) 0.004(3)
C47 0.047(3) 0.056(3) 0.051(3) 0.008(3) 0.015(3) -0.006(3)
N1 0.0169(17) 0.0209(18) 0.0262(19) 0.0003(15) 0.0038(15) 0.0013(14)
N2 0.0239(18) 0.0184(17) 0.0228(18) 0.0008(14) 0.0066(15) 0.0032(15)
N3 0.0194(18) 0.0224(18) 0.0281(19) 0.0015(15) -0.0016(15) 0.0028(15)
N4 0.0179(18) 0.031(2) 0.0274(19) 0.0031(16) 0.0011(15) -0.0015(15)
O1 0.0207(14) 0.0133(13) 0.0244(15) 0.0036(11) 0.0023(12) -0.0017(11)
O2 0.0191(14) 0.0204(14) 0.0207(14) 0.0064(12) 0.0050(11) -0.0004(12)
O3 0.0187(14) 0.0148(14) 0.0248(15) -0.0032(11) -0.0011(12) 0.0003(11)
O4 0.0198(14) 0.0143(14) 0.0249(15) 0.0008(11) 0.0018(12) -0.0022(11)
O5 0.0217(15) 0.0268(15) 0.0180(14) 0.0045(12) 0.0035(12) 0.0027(12)
O6 0.0197(14) 0.0217(15) 0.0279(15) 0.0037(12) 0.0069(12) -0.0010(12)
O7 0.0213(15) 0.0223(15) 0.0265(15) -0.0019(12) 0.0041(12) 0.0026(12)
O8 0.0205(15) 0.0200(14) 0.0273(15) -0.0003(12) -0.0032(12) -0.0026(12)
O9 0.0484(19) 0.0237(16) 0.0253(17) -0.0001(13) 0.0141(15) 0.0029(15)
O10 0.0367(18) 0.0295(16) 0.0265(16) -0.0050(13) 0.0118(14) -0.0035(14)
O11 0.0370(19) 0.0402(19) 0.0353(18) -0.0124(15) 0.0155(16) -0.0190(15)
O12 0.073(2) 0.0267(18) 0.047(2) -0.0056(15) 0.0163(19) -0.0146(17)
O13 0.037(2) 0.086(3) 0.043(2) -0.0021(19) 0.0179(17) 0.0025(19)
O14 0.048(2) 0.0389(19) 0.0241(16) -0.0055(14) 0.0069(15) 0.0040(16)
O15 0.0377(18) 0.0322(18) 0.048(2) 0.0095(15) 0.0074(16) -0.0080(15)
O16 0.0311(17) 0.0250(16) 0.0445(19) 0.0111(14) 0.0002(15) 0.0026(14)
O17 0.0443(19) 0.0359(18) 0.0348(18) 0.0117(15) 0.0002(15) 0.0076(15)
O18 0.091(3) 0.056(3) 0.070(3) -0.009(2) 0.038(3) 0.016(2)
O19 0.058(3) 0.084(3) 0.068(3) 0.013(2) -0.019(2) -0.004(2)
O20 0.047(2) 0.042(2) 0.104(3) 0.007(2) 0.041(2) 0.0067(18)
F1 0.0500(17) 0.0531(17) 0.0281(14) 0.0042(13) 0.0039(13) 0.0088(14)
F2 0.0350(16) 0.075(2) 0.0541(18) 0.0190(16) 0.0220(14) 0.0091(15)
F3 0.071(2) 0.0287(15) 0.064(2) 0.0089(14) 0.0088(17) -0.0054(14)
F4 0.081(2) 0.096(3) 0.0347(18) 0.0036(17) 0.0134(17) 0.000(2)
F5 0.088(3) 0.064(2) 0.088(3) -0.016(2) 0.025(2) 0.030(2)
F6 0.054(2) 0.115(3) 0.081(2) -0.019(2) 0.0390(19) -0.016(2)
F7 0.118(3) 0.0400(19) 0.146(4) -0.014(2) 0.075(3) -0.007(2)
F8 0.062(2) 0.068(2) 0.120(3) 0.023(2) 0.055(2) 0.0031(18)
F9 0.071(2) 0.083(3) 0.108(3) 0.046(2) -0.009(2) 0.003(2)
S1 0.0357(6) 0.0304(6) 0.0271(6) -0.0009(5) 0.0118(5) -0.0013(5)
S2 0.0308(6) 0.0256(6) 0.0333(6) 0.0100(5) 0.0062(5) 0.0011(5)
S3 0.0265(6) 0.0349(6) 0.0445(7) 0.0015(6) 0.0100(5) 0.0068(5)
Ni1 0.0168(3) 0.0166(3) 0.0182(3) 0.0022(2) 0.0035(2) 0.0005(2)
Ni2 0.0165(3) 0.0185(3) 0.0221(3) -0.0004(2) 0.0012(2) -0.0006(2)
Gd1 0.01625(10) 0.01587(10) 0.01851(10) 0.00103(8) 0.00230(7) -0.00076(8)
Cl1 0.140(2) 0.141(2) 0.0857(14) 0.0195(13) 0.0568(14) -0.0160(16)
Cl2 0.178(2) 0.0651(12) 0.1091(16) -0.0042(11) 0.0612(16) 0.0086(13)
Cl3 0.0423(8) 0.0937(12) 0.0604(9) -0.0196(8) 0.0084(7) -0.0181(8)
Cl4 0.0856(12) 0.0629(10) 0.0921(13) 0.0216(9) 0.0267(10) 0.0166(9)

loop_
_atom_type_symbol
_atom_type_description
_atom_type_scat_dispersion_real
_atom_type_scat_dispersion_imag
_atom_type_scat_source
C C 0.0033 0.0016 'International Tables Vol C Tables 4.2.6.8 and 6.1.1.4'
H H 0 0 'International Tables Vol C Tables 4.2.6.8 and 6.1.1.4'
N N 0.0061 0.0033 'International Tables Vol C Tables 4.2.6.8 and 6.1.1.4'
O O 0.0106 0.006 'International Tables Vol C Tables 4.2.6.8 and 6.1.1.4'
F F 0.0171 0.0103 'International Tables Vol C Tables 4.2.6.8 and 6.1.1.4'
S S 0.1246 0.1234 'International Tables Vol C Tables 4.2.6.8 and 6.1.1.4'
Ni Ni 0.3393 1.1124 'International Tables Vol C Tables 4.2.6.8 and 6.1.1.4'
Gd Gd -0.1653 3.9035 'International Tables Vol C Tables 4.2.6.8 and 6.1.1.4'
Cl Cl 0.1484 0.1585 'International Tables Vol C Tables 4.2.6.8 and 6.1.1.4'

loop_
_geom_angle_atom_site_label_1
_geom_angle_atom_site_label_2
_geom_angle_atom_site_label_3
_geom_angle
_geom_angle_site_symmetry_1
_geom_angle_site_symmetry_3
_geom_angle_publ_flag
O1 C1 C6 124.1(3) . . ?
O1 C1 C2 117.8(3) . . ?
C6 C1 C2 118.1(3) . . ?
C3 C2 O6 124.4(4) . . ?
C3 C2 C1 122.0(4) . . ?
O6 C2 C1 113.6(3) . . ?
C2 C3 C4 119.2(4) . . ?
C2 C3 H3 120.4 . . ?
C4 C3 H3 120.4 . . ?
C5 C4 C3 120.5(4) . . ?
C5 C4 H4 119.7 . . ?
C3 C4 H4 119.7 . . ?
C4 C5 C6 121.2(4) . . ?
C4 C5 H5 119.4 . . ?
C6 C5 H5 119.4 . . ?
C1 C6 C5 118.9(4) . . ?
C1 C6 C8 124.7(3) . . ?
C5 C6 C8 116.3(3) . . ?
O6 C7 H7A 109.5 . . ?
O6 C7 H7B 109.5 . . ?
H7A C7 H7B 109.5 . . ?
O6 C7 H7C 109.5 . . ?
H7A C7 H7C 109.5 . . ?
H7B C7 H7C 109.5 . . ?
N2 C8 C6 128.0(4) . . ?
N2 C8 H8 116 . . ?
C6 C8 H8 116 . . ?
N2 C9 C10 115.5(3) . . ?
N2 C9 H9A 108.4 . . ?
C10 C9 H9A 108.4 . . ?
N2 C9 H9B 108.4 . . ?
C10 C9 H9B 108.4 . . ?
H9A C9 H9B 107.5 . . ?
C13 C10 C9 111.3(4) . . ?
C13 C10 C12 109.7(3) . . ?
C9 C10 C12 107.1(3) . . ?
C13 C10 C11 112.2(3) . . ?
C9 C10 C11 109.5(3) . . ?
C12 C10 C11 106.8(3) . . ?
N1 C11 C10 112.0(3) . . ?
N1 C11 H11A 109.2 . . ?
C10 C11 H11A 109.2 . . ?
N1 C11 H11B 109.2 . . ?
C10 C11 H11B 109.2 . . ?
H11A C11 H11B 107.9 . . ?
C10 C12 H12A 109.5 . . ?
C10 C12 H12B 109.5 . . ?
H12A C12 H12B 109.5 . . ?
C10 C12 H12C 109.5 . . ?
H12A C12 H12C 109.5 . . ?
H12B C12 H12C 109.5 . . ?
C10 C13 H13A 109.5 . . ?
C10 C13 H13B 109.5 . . ?
H13A C13 H13B 109.5 . . ?
C10 C13 H13C 109.5 . . ?
H13A C13 H13C 109.5 . . ?
H13B C13 H13C 109.5 . . ?
N1 C14 C15 128.8(4) . . ?
N1 C14 H14 115.6 . . ?
C15 C14 H14 115.6 . . ?
C20 C15 C16 119.0(4) . . ?
C20 C15 C14 124.2(4) . . ?
C16 C15 C14 116.8(4) . . ?
C17 C16 C15 121.4(4) . . ?
C17 C16 H16 119.3 . . ?
C15 C16 H16 119.3 . . ?
C16 C17 C18 119.9(4) . . ?
C16 C17 H17 120 . . ?
C18 C17 H17 120 . . ?
C19 C18 C17 119.8(4) . . ?
C19 C18 H18 120.1 . . ?
C17 C18 H18 120.1 . . ?
C18 C19 O5 124.7(4) . . ?
C18 C19 C20 121.1(4) . . ?
O5 C19 C20 114.1(3) . . ?
O2 C20 C15 123.0(3) . . ?
O2 C20 C19 118.3(3) . . ?
C15 C20 C19 118.7(3) . . ?
O5 C21 H21A 109.5 . . ?
O5 C21 H21B 109.5 . . ?
H21A C21 H21B 109.5 . . ?
O5 C21 H21C 109.5 . . ?
H21A C21 H21C 109.5 . . ?
H21B C21 H21C 109.5 . . ?
O3 C22 C23 123.4(4) . . ?
O3 C22 C27 117.7(3) . . ?
C23 C22 C27 118.9(4) . . ?
C22 C23 C24 119.1(4) . . ?
C22 C23 C29 124.3(4) . . ?
C24 C23 C29 116.6(4) . . ?
C25 C24 C23 121.3(4) . . ?
C25 C24 H24 119.4 . . ?
C23 C24 H24 119.4 . . ?
C24 C25 C26 119.5(4) . . ?
C24 C25 H25 120.3 . . ?
C26 C25 H25 120.3 . . ?
C27 C26 C25 119.7(4) . . ?
C27 C26 H26 120.2 . . ?
C25 C26 H26 120.2 . . ?
C26 C27 O7 124.4(4) . . ?
C26 C27 C22 121.6(4) . . ?
O7 C27 C22 114.0(3) . . ?
O7 C28 H28A 109.5 . . ?
O7 C28 H28B 109.5 . . ?
H28A C28 H28B 109.5 . . ?
O7 C28 H28C 109.5 . . ?
H28A C28 H28C 109.5 . . ?
H28B C28 H28C 109.5 . . ?
N4 C29 C23 128.0(4) . . ?
N4 C29 H29 116 . . ?
C23 C29 H29 116 . . ?
N4 C30 C31 113.8(3) . . ?
N4 C30 H30A 108.8 . . ?
C31 C30 H30A 108.8 . . ?
N4 C30 H30B 108.8 . . ?
C31 C30 H30B 108.8 . . ?
H30A C30 H30B 107.7 . . ?
C32 C31 C33 106.6(4) . . ?
C32 C31 C34 111.2(4) . . ?
C33 C31 C34 109.9(4) . . ?
C32 C31 C30 111.4(4) . . ?
C33 C31 C30 106.5(3) . . ?
C34 C31 C30 111.0(4) . . ?
N3 C32 C31 116.1(3) . . ?
N3 C32 H32A 108.3 . . ?
C31 C32 H32A 108.3 . . ?
N3 C32 H32B 108.3 . . ?
C31 C32 H32B 108.3 . . ?
H32A C32 H32B 107.4 . . ?
C31 C33 H33A 109.5 . . ?
C31 C33 H33B 109.5 . . ?
H33A C33 H33B 109.5 . . ?
C31 C33 H33C 109.5 . . ?
H33A C33 H33C 109.5 . . ?
H33B C33 H33C 109.5 . . ?
C31 C34 H34A 109.5 . . ?
C31 C34 H34B 109.5 . . ?
H34A C34 H34B 109.5 . . ?
C31 C34 H34C 109.5 . . ?
H34A C34 H34C 109.5 . . ?
H34B C34 H34C 109.5 . . ?
N3 C35 C36 127.2(4) . . ?
N3 C35 H35 116.4 . . ?
C36 C35 H35 116.4 . . ?
C41 C36 C37 119.3(4) . . ?
C41 C36 C35 124.2(3) . . ?
C37 C36 C35 116.0(4) . . ?
C38 C37 C36 121.2(4) . . ?
C38 C37 H37 119.4 . . ?
C36 C37 H37 119.4 . . ?
C37 C38 C39 119.3(4) . . ?
C37 C38 H38 120.3 . . ?
C39 C38 H38 120.3 . . ?
C40 C39 C38 120.5(4) . . ?
C40 C39 H39 119.8 . . ?
C38 C39 H39 119.8 . . ?
C39 C40 O8 125.4(3) . . ?
C39 C40 C41 121.8(4) . . ?
O8 C40 C41 112.9(3) . . ?
O4 C41 C40 118.0(3) . . ?
O4 C41 C36 124.1(3) . . ?
C40 C41 C36 117.9(3) . . ?
O8 C42 H42A 109.5 . . ?
O8 C42 H42B 109.5 . . ?
H42A C42 H42B 109.5 . . ?
O8 C42 H42C 109.5 . . ?
H42A C42 H42C 109.5 . . ?
H42B C42 H42C 109.5 . . ?
Cl1 C43 Cl2 111.4(3) . . ?
Cl1 C43 H43A 109.3 . . ?
Cl2 C43 H43A 109.3 . . ?
Cl1 C43 H43B 109.3 . . ?
Cl2 C43 H43B 109.3 . . ?
H43A C43 H43B 108 . . ?
F3 C44 F2 108.1(4) . . ?
F3 C44 F1 106.0(3) . . ?
F2 C44 F1 106.7(4) . . ?
F3 C44 S1 112.5(3) . . ?
F2 C44 S1 111.9(3) . . ?
F1 C44 S1 111.4(3) . . ?
F5 C45 F6 108.4(5) . . ?
F5 C45 F4 108.6(5) . . ?
F6 C45 F4 107.5(5) . . ?
F5 C45 S2 111.1(4) . . ?
F6 C45 S2 110.5(4) . . ?
F4 C45 S2 110.6(4) . . ?
F9 C46 F8 109.3(5) . . ?
F9 C46 F7 106.6(5) . . ?
F8 C46 F7 106.6(5) . . ?
F9 C46 S3 111.3(4) . . ?
F8 C46 S3 112.6(4) . . ?
F7 C46 S3 110.1(4) . . ?
Cl4 C47 Cl3 110.6(3) . . ?
Cl4 C47 H47A 109.5 . . ?
Cl3 C47 H47A 109.5 . . ?
Cl4 C47 H47B 109.5 . . ?
Cl3 C47 H47B 109.5 . . ?
H47A C47 H47B 108.1 . . ?
C14 N1 C11 115.9(3) . . ?
C14 N1 Ni1 125.0(3) . . ?
C11 N1 Ni1 118.6(2) . . ?
C8 N2 C9 114.8(3) . . ?
C8 N2 Ni1 123.4(3) . . ?
C9 N2 Ni1 121.7(3) . . ?
C35 N3 C32 115.1(3) . . ?
C35 N3 Ni2 124.3(3) . . ?
C32 N3 Ni2 120.4(3) . . ?
C29 N4 C30 116.2(3) . . ?
C29 N4 Ni2 125.2(3) . . ?
C30 N4 Ni2 118.4(3) . . ?
C1 O1 Ni1 126.1(2) . . ?
C1 O1 Gd1 125.0(2) . . ?
Ni1 O1 Gd1 107.26(10) . . ?
C20 O2 Ni1 126.6(2) . . ?
C20 O2 Gd1 125.1(2) . . ?
Ni1 O2 Gd1 107.66(10) . . ?
C22 O3 Ni2 127.7(2) . . ?
C22 O3 Gd1 123.2(2) . . ?
Ni2 O3 Gd1 108.24(11) . . ?
C41 O4 Ni2 126.8(2) . . ?
C41 O4 Gd1 125.6(2) . . ?
Ni2 O4 Gd1 106.86(10) . . ?
C19 O5 C21 115.6(3) . . ?
C19 O5 Gd1 117.9(2) . . ?
C21 O5 Gd1 126.3(2) . . ?
C2 O6 C7 116.1(3) . . ?
C2 O6 Gd1 118.4(2) . . ?
C7 O6 Gd1 125.5(2) . . ?
C27 O7 C28 116.1(3) . . ?
C27 O7 Gd1 116.3(2) . . ?
C28 O7 Gd1 126.9(2) . . ?
C40 O8 C42 115.2(3) . . ?
C40 O8 Gd1 118.9(2) . . ?
C42 O8 Gd1 125.8(2) . . ?
Gd1 O9 H91 134(3) . . ?
Gd1 O9 H92 133(3) . . ?
H91 O9 H92 92(4) . . ?
Ni1 O10 H101 128.4 . . ?
Ni1 O10 H102 99.7 . . ?
H101 O10 H102 110 . . ?
Ni2 O11 H111 127(3) . . ?
Ni2 O11 H112 121(3) . . ?
H111 O11 H112 107.0(16) . . ?
O12 S1 O13 115.2(2) . . ?
O12 S1 O14 115.5(2) . . ?
O13 S1 O14 114.3(2) . . ?
O12 S1 C44 103.4(2) . . ?
O13 S1 C44 103.7(2) . . ?
O14 S1 C44 102.2(2) . . ?
O17 S2 O15 115.58(19) . . ?
O17 S2 O16 114.14(19) . . ?
O15 S2 O16 113.56(18) . . ?
O17 S2 C45 103.7(2) . . ?
O15 S2 C45 103.4(2) . . ?
O16 S2 C45 104.7(2) . . ?
O19 S3 O20 116.3(3) . . ?
O19 S3 O18 113.7(3) . . ?
O20 S3 O18 114.5(2) . . ?
O19 S3 C46 104.4(3) . . ?
O20 S3 C46 102.3(2) . . ?
O18 S3 C46 103.4(3) . . ?
O1 Ni1 N1 164.42(12) . . ?
O1 Ni1 N2 93.31(12) . . ?
N1 Ni1 N2 94.44(13) . . ?
O1 Ni1 O10 92.16(11) . . ?
N1 Ni1 O10 100.36(12) . . ?
N2 Ni1 O10 96.48(12) . . ?
O1 Ni1 O2 77.13(10) . . ?
N1 Ni1 O2 90.05(12) . . ?
N2 Ni1 O2 153.56(12) . . ?
O10 Ni1 O2 108.33(11) . . ?
O1 Ni1 Gd1 40.45(7) . . ?
N1 Ni1 Gd1 128.63(9) . . ?
N2 Ni1 Gd1 133.16(9) . . ?
O10 Ni1 Gd1 93.07(8) . . ?
O2 Ni1 Gd1 39.00(7) . . ?
O4 Ni2 O11 92.84(12) . . ?
O4 Ni2 N4 166.52(13) . . ?
O11 Ni2 N4 96.28(13) . . ?
O4 Ni2 N3 92.53(12) . . ?
O11 Ni2 N3 95.42(14) . . ?
N4 Ni2 N3 96.44(13) . . ?
O4 Ni2 O3 76.62(10) . . ?
O11 Ni2 O3 108.20(12) . . ?
N4 Ni2 O3 91.08(12) . . ?
N3 Ni2 O3 154.27(12) . . ?
O4 Ni2 Gd1 40.47(7) . . ?
O11 Ni2 Gd1 92.22(10) . . ?
N4 Ni2 Gd1 128.93(10) . . ?
N3 Ni2 Gd1 132.76(9) . . ?
O3 Ni2 Gd1 39.04(7) . . ?
O9 Gd1 O3 112.06(10) . . ?
O9 Gd1 O2 112.04(10) . . ?
O3 Gd1 O2 135.88(9) . . ?
O9 Gd1 O4 83.03(10) . . ?
O3 Gd1 O4 63.15(8) . . ?
O2 Gd1 O4 124.03(8) . . ?
O9 Gd1 O1 79.65(10) . . ?
O3 Gd1 O1 124.02(8) . . ?
O2 Gd1 O1 63.82(8) . . ?
O4 Gd1 O1 162.68(9) . . ?
O9 Gd1 O7 139.71(9) . . ?
O3 Gd1 O7 64.23(8) . . ?
O2 Gd1 O7 81.34(9) . . ?
O4 Gd1 O7 122.00(8) . . ?
O1 Gd1 O7 72.73(9) . . ?
O9 Gd1 O5 145.16(9) . . ?
O3 Gd1 O5 79.96(8) . . ?
O2 Gd1 O5 64.48(8) . . ?
O4 Gd1 O5 73.48(8) . . ?
O1 Gd1 O5 121.90(8) . . ?
O7 Gd1 O5 75.13(8) . . ?
O9 Gd1 O8 71.56(10) . . ?
O3 Gd1 O8 123.94(8) . . ?
O2 Gd1 O8 72.28(8) . . ?
O4 Gd1 O8 61.97(8) . . ?
O1 Gd1 O8 111.83(8) . . ?
O7 Gd1 O8 146.30(8) . . ?
O5 Gd1 O8 74.75(8) . . ?
O9 Gd1 O6 70.17(9) . . ?
O3 Gd1 O6 71.08(8) . . ?
O2 Gd1 O6 124.24(8) . . ?
O4 Gd1 O6 111.67(8) . . ?
O1 Gd1 O6 62.05(8) . . ?
O7 Gd1 O6 71.13(8) . . ?
O5 Gd1 O6 142.52(8) . . ?
O8 Gd1 O6 141.72(8) . . ?
O9 Gd1 Ni2 90.69(8) . . ?
O3 Gd1 Ni2 32.72(6) . . ?
O2 Gd1 Ni2 147.23(6) . . ?
O4 Gd1 Ni2 32.67(6) . . ?
O1 Gd1 Ni2 146.86(6) . . ?
O7 Gd1 Ni2 96.63(6) . . ?
O5 Gd1 Ni2 83.29(6) . . ?
O8 Gd1 Ni2 94.53(6) . . ?
O6 Gd1 Ni2 84.83(6) . . ?
O9 Gd1 Ni1 89.46(8) . . ?
O3 Gd1 Ni1 146.48(6) . . ?
O2 Gd1 Ni1 33.34(6) . . ?
O4 Gd1 Ni1 148.29(6) . . ?
O1 Gd1 Ni1 32.29(6) . . ?
O7 Gd1 Ni1 82.65(6) . . ?
O5 Gd1 Ni1 97.13(6) . . ?
O8 Gd1 Ni1 86.41(6) . . ?
O6 Gd1 Ni1 94.33(6) . . ?
Ni2 Gd1 Ni1 179.041(13) . . ?

loop_
_geom_bond_atom_site_label_1
_geom_bond_atom_site_label_2
_geom_bond_distance
_geom_bond_site_symmetry_2
_geom_bond_publ_flag
C1 O1 1.340(4) . ?
C1 C6 1.394(5) . ?
C1 C2 1.400(5) . ?
C2 C3 1.372(5) . ?
C2 O6 1.385(4) . ?
C3 C4 1.376(6) . ?
C3 H3 0.93 . ?
C4 C5 1.357(6) . ?
C4 H4 0.93 . ?
C5 C6 1.408(5) . ?
C5 H5 0.93 . ?
C6 C8 1.445(5) . ?
C7 O6 1.435(5) . ?
C7 H7A 0.96 . ?
C7 H7B 0.96 . ?
C7 H7C 0.96 . ?
C8 N2 1.283(5) . ?
C8 H8 0.93 . ?
C9 N2 1.463(5) . ?
C9 C10 1.532(6) . ?
C9 H9A 0.97 . ?
C9 H9B 0.97 . ?
C10 C13 1.514(6) . ?
C10 C12 1.535(5) . ?
C10 C11 1.537(5) . ?
C11 N1 1.472(5) . ?
C11 H11A 0.97 . ?
C11 H11B 0.97 . ?
C12 H12A 0.96 . ?
C12 H12B 0.96 . ?
C12 H12C 0.96 . ?
C13 H13A 0.96 . ?
C13 H13B 0.96 . ?
C13 H13C 0.96 . ?
C14 N1 1.272(5) . ?
C14 C15 1.428(6) . ?
C14 H14 0.93 . ?
C15 C20 1.399(5) . ?
C15 C16 1.407(5) . ?
C16 C17 1.362(6) . ?
C16 H16 0.93 . ?
C17 C18 1.393(6) . ?
C17 H17 0.93 . ?
C18 C19 1.375(5) . ?
C18 H18 0.93 . ?
C19 O5 1.383(4) . ?
C19 C20 1.408(5) . ?
C20 O2 1.331(4) . ?
C21 O5 1.434(4) . ?
C21 H21A 0.96 . ?
C21 H21B 0.96 . ?
C21 H21C 0.96 . ?
C22 O3 1.339(4) . ?
C22 C23 1.375(5) . ?
C22 C27 1.403(6) . ?
C23 C24 1.412(6) . ?
C23 C29 1.445(6) . ?
C24 C25 1.364(6) . ?
C24 H24 0.93 . ?
C25 C26 1.391(6) . ?
C25 H25 0.93 . ?
C26 C27 1.366(6) . ?
C26 H26 0.93 . ?
C27 O7 1.386(5) . ?
C28 O7 1.438(5) . ?
C28 H28A 0.96 . ?
C28 H28B 0.96 . ?
C28 H28C 0.96 . ?
C29 N4 1.278(5) . ?
C29 H29 0.93 . ?
C30 N4 1.473(5) . ?
C30 C31 1.534(6) . ?
C30 H30A 0.97 . ?
C30 H30B 0.97 . ?
C31 C32 1.514(6) . ?
C31 C33 1.525(6) . ?
C31 C34 1.529(6) . ?
C32 N3 1.473(5) . ?
C32 H32A 0.97 . ?
C32 H32B 0.97 . ?
C33 H33A 0.96 . ?
C33 H33B 0.96 . ?
C33 H33C 0.96 . ?
C34 H34A 0.96 . ?
C34 H34B 0.96 . ?
C34 H34C 0.96 . ?
C35 N3 1.284(5) . ?
C35 C36 1.451(5) . ?
C35 H35 0.93 . ?
C36 C41 1.401(5) . ?
C36 C37 1.406(5) . ?
C37 C38 1.362(6) . ?
C37 H37 0.93 . ?
C38 C39 1.389(6) . ?
C38 H38 0.93 . ?
C39 C40 1.357(5) . ?
C39 H39 0.93 . ?
C40 O8 1.384(4) . ?
C40 C41 1.400(5) . ?
C41 O4 1.323(4) . ?
C42 O8 1.436(5) . ?
C42 H42A 0.96 . ?
C42 H42B 0.96 . ?
C42 H42C 0.96 . ?
C43 Cl1 1.727(6) . ?
C43 Cl2 1.734(6) . ?
C43 H43A 0.97 . ?
C43 H43B 0.97 . ?
C44 F3 1.324(5) . ?
C44 F2 1.326(5) . ?
C44 F1 1.344(5) . ?
C44 S1 1.792(5) . ?
C45 F5 1.302(6) . ?
C45 F6 1.324(6) . ?
C45 F4 1.327(6) . ?
C45 S2 1.811(5) . ?
C46 F9 1.304(6) . ?
C46 F8 1.315(6) . ?
C46 F7 1.331(6) . ?
C46 S3 1.827(6) . ?
C47 Cl4 1.745(5) . ?
C47 Cl3 1.760(5) . ?
C47 H47A 0.97 . ?
C47 H47B 0.97 . ?
N1 Ni1 1.999(3) . ?
N2 Ni1 2.002(3) . ?
N3 Ni2 1.998(3) . ?
N4 Ni2 1.992(3) . ?
O1 Ni1 1.980(3) . ?
O1 Gd1 2.405(2) . ?
O2 Ni1 2.042(2) . ?
O2 Gd1 2.337(2) . ?
O3 Ni2 2.005(2) . ?
O3 Gd1 2.336(2) . ?
O4 Ni2 1.987(2) . ?
O4 Gd1 2.389(2) . ?
O5 Gd1 2.538(2) . ?
O6 Gd1 2.594(2) . ?
O7 Gd1 2.528(3) . ?
O8 Gd1 2.577(3) . ?
O9 Gd1 2.307(3) . ?
O9 H91 0.85(3) . ?
O9 H92 0.85(3) . ?
O10 Ni1 2.008(3) . ?
O10 H101 0.8427 . ?
O10 H102 0.8343 . ?
O11 Ni2 1.988(3) . ?
O11 H111 0.85(3) . ?
O11 H112 0.85(3) . ?
O12 S1 1.417(3) . ?
O13 S1 1.430(3) . ?
O14 S1 1.435(3) . ?
O15 S2 1.440(3) . ?
O16 S2 1.442(3) . ?
O17 S2 1.439(3) . ?
O18 S3 1.436(4) . ?
O19 S3 1.410(4) . ?
O20 S3 1.424(3) . ?
Ni1 Gd1 3.5395(5) . ?
Ni2 Gd1 3.5227(5) . ?

loop_
_geom_hbond_atom_site_label_D
_geom_hbond_atom_site_label_H
_geom_hbond_atom_site_label_A
_geom_hbond_distance_DH
_geom_hbond_distance_HA
_geom_hbond_distance_DA
_geom_hbond_angle_DHA
_geom_hbond_site_symmetry_A
O9 H91 O15 0.85(3) 1.83(3) 2.670(4) 171(4) 4_565
O9 H91 S2 0.85(3) 2.90(2) 3.665(3) 151(4) 4_565
O9 H92 O14 0.85(3) 1.879(17) 2.693(4) 161(4) 4_565
O9 H92 S1 0.85(3) 2.813(17) 3.630(3) 163(4) 4_565
O10 H101 O13 0.84 1.97 2.796(4) 166.4 4_565
O11 H111 O20 0.85(3) 1.925(17) 2.717(4) 154(4) 4_665
O11 H111 S3 0.85(3) 2.99(3) 3.840(3) 175(3) 4_665
O11 H112 O17 0.85(3) 1.90(3) 2.712(4) 161(3) 4_565
